data_7036343
loop_
_publ_author_name
'Karthikeyan, S.'
'Nagarajaprakash, R.'
'Satheesh, Garisekurthi'
'Ashok Kumar, Chowan'
'Manimaran, Bala'

_publ_section_title
;
 Self-assembly of a fac-Mn(CO)3-core containing dinuclear metallacycles
 using flexible ditopic linkers.
;
_journal_issue 39
_journal_name_full 'Dalton transactions (Cambridge, England : 2003)'
_journal_page_first 17389
_journal_page_last 17398
_journal_paper_doi 10.1039/c5dt01866h
_journal_volume 44
_journal_year 2015
_chemical_formula_moiety 'C34 H24 Br2 Mn2 N4 O14, 6(C6 H6)'
_chemical_formula_sum 'C70 H60 Br2 Mn2 N4 O14'
_chemical_formula_weight 1450.92
_chemical_name_systematic
;
 ? 
;
_space_group_crystal_system triclinic
_space_group_IT_number 2
_space_group_name_Hall '-P 1'
_space_group_name_H-M_alt 'P -1'
_symmetry_space_group_name_Hall '-P 1'
_symmetry_space_group_name_H-M 'P -1'
_atom_sites_solution_hydrogens geom
_atom_sites_solution_primary direct
_atom_sites_solution_secondary difmap
_audit_creation_date 2015-07-29
_audit_creation_method
;
Olex2 1.2
(compiled 2015.01.26 svn.r3150 for OlexSys, GUI svn.r4998)
;
_audit_update_record
;
2015-08-14 deposited with the CCDC.
2015-09-01 downloaded from the CCDC.
;
_cell_angle_alpha 99.250(4)
_cell_angle_beta 102.363(4)
_cell_angle_gamma 94.534(4)
_cell_formula_units_Z 1
_cell_length_a 9.8813(3)
_cell_length_b 12.6032(7)
_cell_length_c 14.2018(7)
_cell_measurement_reflns_used 6232
_cell_measurement_temperature 150(2)
_cell_measurement_theta_max 27.2
_cell_measurement_theta_min 2.9
_cell_volume 1693.31(14)
_computing_cell_refinement 'CrysAlis Pro (Oxford Diffraction, 2007)'
_computing_data_collection 'CrysAlis Pro (Oxford Diffraction, 2004)'
_computing_data_reduction 'CrysAlis RED (Oxford Diffraction, 2007)'
_computing_molecular_graphics 'Olex2 (Dolomanov et al., 2009)'
_computing_publication_material 'Olex2 (Dolomanov et al., 2009)'
_computing_structure_refinement 'ShelXL (Sheldrick, 2008)'
_computing_structure_solution 'ShelXS (Sheldrick, 2008)'
_diffrn_ambient_temperature 150(2)
_diffrn_measured_fraction_theta_full 0.999
_diffrn_measured_fraction_theta_max 0.999
_diffrn_measurement_device_type 'Oxford Xcalibur CCD Diffractometer'
_diffrn_measurement_method '\w scan'
_diffrn_radiation_monochromator graphite
_diffrn_radiation_type MoK\a
_diffrn_radiation_wavelength 0.71073
_diffrn_reflns_av_R_equivalents 0.0426
_diffrn_reflns_av_unetI/netI 0.1308
_diffrn_reflns_limit_h_max 11
_diffrn_reflns_limit_h_min -11
_diffrn_reflns_limit_k_max 13
_diffrn_reflns_limit_k_min -14
_diffrn_reflns_limit_l_max 16
_diffrn_reflns_limit_l_min -13
_diffrn_reflns_number 11204
_diffrn_reflns_theta_full 25.00
_diffrn_reflns_theta_max 25.00
_diffrn_reflns_theta_min 2.82
_diffrn_source 'fine-focus sealed tube'
_exptl_absorpt_coefficient_mu 1.619
_exptl_absorpt_correction_T_max 0.7378
_exptl_absorpt_correction_T_min 0.6423
_exptl_absorpt_correction_type multi-scan
_exptl_absorpt_process_details 'CrysAlis Pro (Oxford Diffraction, 2004)'
_exptl_crystal_colour 'clear yellow'
_exptl_crystal_colour_lustre clear
_exptl_crystal_colour_primary yellow
_exptl_crystal_density_diffrn 1.423
_exptl_crystal_density_method 'not measured'
_exptl_crystal_description needle
_exptl_crystal_F_000 740
_exptl_crystal_size_max 0.3
_exptl_crystal_size_mid 0.3
_exptl_crystal_size_min 0.2
_refine_diff_density_max 0.405
_refine_diff_density_min -0.349
_refine_diff_density_rms 0.060
_refine_ls_extinction_method none
_refine_ls_goodness_of_fit_ref 0.827
_refine_ls_hydrogen_treatment constr
_refine_ls_matrix_type full
_refine_ls_number_parameters 396
_refine_ls_number_reflns 5953
_refine_ls_number_restraints 4
_refine_ls_restrained_S_all 0.828
_refine_ls_R_factor_all 0.0893
_refine_ls_R_factor_gt 0.0402
_refine_ls_shift/su_max 0.001
_refine_ls_shift/su_mean 0.000
_refine_ls_structure_factor_coef Fsqd
_refine_ls_weighting_details 'calc w=1/[\s^2^(Fo^2^)+(0.0252P)^2^+0.0000P] where P=(Fo^2^+2Fc^2^)/3'
_refine_ls_weighting_scheme calc
_refine_ls_wR_factor_gt 0.0666
_refine_ls_wR_factor_ref 0.0717
_reflns_number_gt 3264
_reflns_number_total 5953
_reflns_threshold_expression >2sigma(I)
_cod_data_source_file c5dt01866h2.cif
_cod_data_source_block 3b
_cod_depositor_comments 'Adding full bibliography for 7036343--7036345.cif.'
_cod_database_code 7036343
_olex2_refinement_description
;
1. Fixed Uiso
 At 1.2 times of:
  All C(H) groups, All C(H,H) groups
2. Restrained distances
 Mn-C17 = Mn-C17'
 1.82 with sigma of 0.01
 C17-O7 = C17'-O7'
 1.15 with sigma of 0.01
3. Uiso/Uaniso restraints and constraints
Uanis(C17) = Uanis(C17')
Uanis(O7) = Uanis(O7')
4. Others
 Sof(Br1)=Sof(C17)=Sof(O7)=FVAR(1)
 Sof(Br1')=Sof(C17')=Sof(O7')=FVAR(2)
5.a Secondary CH2 refined with riding coordinates:
 C7(H7A,H7B), C8(H8A,H8B)
5.b Aromatic/amide H refined with riding coordinates:
 C1(H1), C2(H2), C4(H4), C5(H5), C9(H9), C10(H10), C12(H12), C13(H13),
 C18(H18), C23(H23), C22(H22), C21(H21), C20(H20), C19(H19), C29(H29), C24(H24),
  C25(H25), C26(H26), C27(H27), C28(H28), C34(H34), C33(H33), C32(H32),
 C31(H31), C30(H30), C35(H35)
5.c Fitted hexagon refined as free rotating group:
 C18(C23,C22,C21,C20,C19), C29(C24,C25,C26,C27,C28), C34(C33,C32,C31,C30,C35)
;
_olex2_submission_special_instructions 'No special instructions were received'

loop_
_space_group_symop_id
_space_group_symop_operation_xyz
1 'x, y, z'
2 '-x, -y, -z'

loop_
_atom_site_label
_atom_site_type_symbol
_atom_site_fract_x
_atom_site_fract_y
_atom_site_fract_z
_atom_site_U_iso_or_equiv
_atom_site_adp_type
_atom_site_occupancy
_atom_site_calc_flag
_atom_site_disorder_assembly
_atom_site_disorder_group
_atom_site_refinement_flags_posn
C1 C 0.7942(3) 0.7569(2) 0.0716(3) 0.0213(8) Uani 1 d . . .
H1 H 0.7076 0.7154 0.0547 0.026 Uiso 1 calc . . R
C2 C 0.8606(3) 0.7708(2) -0.0014(3) 0.0229(9) Uani 1 d . . .
H2 H 0.8199 0.7385 -0.0660 0.027 Uiso 1 calc . . R
C3 C 0.9894(3) 0.8335(2) 0.0214(3) 0.0224(9) Uani 1 d . . .
C4 C 1.0461(3) 0.8778(3) 0.1187(3) 0.0264(9) Uani 1 d . . .
H4 H 1.1321 0.9203 0.1369 0.032 Uiso 1 calc . . R
C5 C 0.9744(3) 0.8587(3) 0.1888(3) 0.0261(9) Uani 1 d . . .
H5 H 1.0151 0.8874 0.2542 0.031 Uiso 1 calc . . R
C6 C 1.0581(3) 0.8481(3) -0.0595(3) 0.0265(9) Uani 1 d . . .
C7 C 1.2435(3) 0.9478(3) -0.1022(3) 0.0317(10) Uani 1 d . . .
H7A H 1.2675 1.0254 -0.0938 0.038 Uiso 1 calc . . R
H7B H 1.1839 0.9228 -0.1671 0.038 Uiso 1 calc . . R
C8 C 1.3734(3) 0.8932(2) -0.0929(3) 0.0311(9) Uani 1 d . . .
H8A H 1.4288 0.9167 -0.1361 0.037 Uiso 1 calc . . R
H8B H 1.4288 0.9117 -0.0261 0.037 Uiso 1 calc . . R
C9 C 0.7763(3) 0.5548(3) 0.1981(3) 0.0258(9) Uani 1 d . . .
H9 H 0.8690 0.5837 0.2085 0.031 Uiso 1 calc . . R
C10 C 0.7439(3) 0.4445(3) 0.1696(2) 0.0232(9) Uani 1 d . . .
H10 H 0.8133 0.4007 0.1608 0.028 Uiso 1 calc . . R
C11 C 0.6070(3) 0.3993(2) 0.1540(2) 0.0208(8) Uani 1 d . . .
C12 C 0.5082(3) 0.4686(3) 0.1653(3) 0.0289(9) Uani 1 d . . .
H12 H 0.4147 0.4414 0.1538 0.035 Uiso 1 calc . . R
C13 C 0.5480(3) 0.5772(3) 0.1934(3) 0.0274(9) Uani 1 d . . .
H13 H 0.4793 0.6223 0.2004 0.033 Uiso 1 calc . . R
C14 C 0.5609(3) 0.2809(3) 0.1284(2) 0.0236(9) Uani 1 d . . .
C15 C 0.6296(3) 0.7741(3) 0.3621(3) 0.0284(9) Uani 1 d A . .
C16 C 0.7686(3) 0.9310(3) 0.3191(3) 0.0284(9) Uani 1 d A . .
C18 C 0.7562(5) 0.4954(2) 0.4228(2) 0.0700(15) Uani 1 d . . .
H18 H 0.7936 0.5677 0.4351 0.084 Uiso 1 calc . . R
C23 C 0.8417(3) 0.4142(4) 0.4108(2) 0.0722(15) Uani 1 d . . G
H23 H 0.9362 0.4322 0.4152 0.087 Uiso 1 calc . . R
C22 C 0.7859(4) 0.3062(3) 0.3923(2) 0.0699(15) Uani 1 d . . G
H22 H 0.8431 0.2518 0.3843 0.084 Uiso 1 calc . . R
C21 C 0.6446(4) 0.2793(2) 0.3857(2) 0.0685(15) Uani 1 d . . G
H21 H 0.6072 0.2070 0.3734 0.082 Uiso 1 calc . . R
C20 C 0.5591(3) 0.3605(4) 0.3977(2) 0.0695(15) Uani 1 d . . G
H20 H 0.4645 0.3426 0.3933 0.083 Uiso 1 calc . . R
C19 C 0.6149(4) 0.4686(3) 0.4162(2) 0.0720(15) Uani 1 d . . G
H19 H 0.5577 0.5229 0.4242 0.086 Uiso 1 calc . . R
C29 C 0.2205(2) 0.67573(18) 0.2358(3) 0.0595(15) Uani 1 d . . .
H29 H 0.2511 0.7489 0.2426 0.071 Uiso 1 calc . . R
C24 C 0.1686(3) 0.6134(3) 0.1429(2) 0.0572(13) Uani 1 d . . G
H24 H 0.1644 0.6449 0.0876 0.069 Uiso 1 calc . . R
C25 C 0.1229(2) 0.5041(3) 0.1328(2) 0.0489(12) Uani 1 d . . G
H25 H 0.0881 0.4625 0.0707 0.059 Uiso 1 calc . . R
C26 C 0.1291(2) 0.45714(19) 0.2155(3) 0.0558(13) Uani 1 d . . G
H26 H 0.0985 0.3840 0.2087 0.067 Uiso 1 calc . . R
C27 C 0.1811(3) 0.5194(3) 0.3083(2) 0.0671(14) Uani 1 d . . G
H27 H 0.1853 0.4880 0.3636 0.080 Uiso 1 calc . . R
C28 C 0.2268(2) 0.6287(3) 0.3185(2) 0.0697(16) Uani 1 d . . G
H28 H 0.2616 0.6704 0.3806 0.084 Uiso 1 calc . . R
C34 C 0.7410(4) 1.0206(2) 0.5803(2) 0.0626(14) Uani 1 d . . .
H34 H 0.7367 1.0713 0.5392 0.075 Uiso 1 calc . . R
C33 C 0.6472(3) 1.0164(2) 0.6403(3) 0.0665(15) Uani 1 d . . G
H33 H 0.5802 1.0643 0.6393 0.080 Uiso 1 calc . . R
C32 C 0.6535(3) 0.9405(3) 0.7017(2) 0.0654(14) Uani 1 d . . G
H32 H 0.5908 0.9377 0.7418 0.078 Uiso 1 calc . . R
C31 C 0.7536(4) 0.8689(2) 0.7031(2) 0.0654(14) Uani 1 d . . G
H31 H 0.7579 0.8182 0.7442 0.078 Uiso 1 calc . . R
C30 C 0.8474(3) 0.8731(2) 0.6431(3) 0.0651(15) Uani 1 d . . G
H30 H 0.9144 0.8252 0.6441 0.078 Uiso 1 calc . . R
C35 C 0.8411(3) 0.9489(3) 0.5817(2) 0.0619(14) Uani 1 d . . G
H35 H 0.9038 0.9518 0.5416 0.074 Uiso 1 calc . . R
N1 N 0.8475(2) 0.8001(2) 0.1666(2) 0.0221(7) Uani 1 d A . .
N2 N 0.6812(2) 0.6230(2) 0.2117(2) 0.0226(7) Uani 1 d A . .
O1 O 1.0185(2) 0.7985(2) -0.14212(19) 0.0412(7) Uani 1 d . . .
O2 O 1.1694(2) 0.92406(16) -0.02877(17) 0.0285(6) Uani 1 d . . .
O3 O 0.66688(19) 0.22248(16) 0.11930(16) 0.0244(6) Uani 1 d . . .
O4 O 0.4430(2) 0.24231(17) 0.11891(18) 0.0352(7) Uani 1 d . . .
O5 O 0.5659(2) 0.7665(2) 0.4191(2) 0.0430(8) Uani 1 d . . .
O6 O 0.7871(2) 1.0229(2) 0.34760(19) 0.0454(7) Uani 1 d . . .
Mn Mn 0.73331(5) 0.78767(4) 0.27246(4) 0.02468(18) Uani 1 d . . D
Br1 Br 0.52152(5) 0.83191(5) 0.15658(5) 0.02785(19) Uani 0.8233(15) d A 1 .
C17 C 0.8850(8) 0.7687(8) 0.3597(6) 0.043(3) Uani 0.8233(15) d A 1 D
O7 O 0.9740(8) 0.7534(7) 0.4196(6) 0.099(5) Uani 0.8233(15) d A 1 D
Br1' Br 0.9435(8) 0.7516(4) 0.3953(6) 0.0437(15) Uani 0.177(2) d A 2 .
C17' C 0.5746(17) 0.817(2) 0.1949(17) 0.043(3) Uani 0.177(2) d A 2 D
O7' O 0.484(2) 0.848(2) 0.143(2) 0.099(5) Uani 0.177(2) d A 2 D

loop_
_atom_site_aniso_label
_atom_site_aniso_U_11
_atom_site_aniso_U_22
_atom_site_aniso_U_33
_atom_site_aniso_U_23
_atom_site_aniso_U_13
_atom_site_aniso_U_12
C1 0.0171(17) 0.020(2) 0.028(2) 0.0053(19) 0.0066(18) 0.0022(14)
C2 0.0235(19) 0.019(2) 0.026(2) 0.0002(18) 0.0088(17) 0.0016(15)
C3 0.0222(19) 0.019(2) 0.031(3) 0.0086(19) 0.0113(18) 0.0085(15)
C4 0.0229(18) 0.023(2) 0.034(3) 0.0065(19) 0.0103(19) -0.0022(15)
C5 0.030(2) 0.020(2) 0.027(2) 0.0047(18) 0.0049(18) 0.0013(16)
C6 0.023(2) 0.021(2) 0.042(3) 0.015(2) 0.012(2) 0.0078(16)
C7 0.036(2) 0.017(2) 0.053(3) 0.018(2) 0.026(2) 0.0071(16)
C8 0.035(2) 0.016(2) 0.046(3) 0.0079(19) 0.0175(19) -0.0013(16)
C9 0.0195(18) 0.023(2) 0.037(3) 0.0073(19) 0.0094(17) 0.0022(15)
C10 0.0192(19) 0.022(2) 0.029(2) 0.0045(18) 0.0054(16) 0.0084(15)
C11 0.0196(18) 0.018(2) 0.027(2) 0.0081(17) 0.0070(16) 0.0056(15)
C12 0.0190(18) 0.026(2) 0.042(3) 0.008(2) 0.0060(17) 0.0037(16)
C13 0.025(2) 0.023(2) 0.042(3) 0.0133(19) 0.0140(18) 0.0142(16)
C14 0.023(2) 0.023(2) 0.023(2) 0.0024(18) 0.0026(17) 0.0012(16)
C15 0.026(2) 0.018(2) 0.038(3) 0.0067(19) 0.001(2) 0.0006(16)
C16 0.033(2) 0.030(2) 0.027(3) 0.010(2) 0.0135(18) 0.0043(17)
C18 0.133(5) 0.042(3) 0.033(3) 0.010(3) 0.025(3) -0.025(3)
C23 0.064(3) 0.097(4) 0.047(3) 0.015(3) -0.001(3) -0.010(3)
C22 0.080(4) 0.066(4) 0.059(4) 0.016(3) -0.005(3) 0.031(3)
C21 0.082(4) 0.061(4) 0.053(4) 0.018(3) -0.002(3) -0.012(3)
C20 0.059(3) 0.103(4) 0.056(4) 0.036(3) 0.015(3) 0.017(3)
C19 0.123(5) 0.064(4) 0.047(4) 0.029(3) 0.036(3) 0.042(3)
C29 0.030(2) 0.037(3) 0.105(5) -0.007(3) 0.016(3) 0.0091(19)
C24 0.048(3) 0.061(3) 0.071(4) 0.024(3) 0.015(3) 0.031(2)
C25 0.036(2) 0.054(3) 0.047(3) -0.009(3) -0.004(2) 0.023(2)
C26 0.026(2) 0.050(3) 0.091(4) 0.015(3) 0.013(3) 0.002(2)
C27 0.047(3) 0.098(4) 0.064(4) 0.020(3) 0.024(3) 0.007(3)
C28 0.038(3) 0.090(4) 0.066(4) -0.028(3) 0.011(3) 0.007(3)
C34 0.085(3) 0.044(3) 0.044(3) -0.002(3) -0.003(3) -0.006(3)
C33 0.065(3) 0.056(3) 0.067(4) -0.015(3) 0.008(3) 0.016(2)
C32 0.050(3) 0.086(4) 0.051(4) -0.016(3) 0.021(3) -0.011(3)
C31 0.076(3) 0.050(3) 0.056(4) 0.011(3) -0.011(3) -0.010(3)
C30 0.044(3) 0.072(4) 0.065(4) -0.015(3) -0.001(3) 0.012(2)
C35 0.056(3) 0.077(4) 0.041(3) -0.021(3) 0.017(2) -0.014(3)
N1 0.0245(16) 0.0167(16) 0.027(2) 0.0061(15) 0.0073(14) 0.0025(12)
N2 0.0199(15) 0.0186(17) 0.030(2) 0.0018(14) 0.0088(14) 0.0004(12)
O1 0.0361(15) 0.0583(19) 0.0270(18) 0.0033(15) 0.0102(13) -0.0076(13)
O2 0.0299(13) 0.0171(13) 0.0437(18) 0.0079(13) 0.0194(13) -0.0007(10)
O3 0.0207(12) 0.0139(13) 0.0399(17) 0.0052(12) 0.0092(11) 0.0026(10)
O4 0.0210(13) 0.0288(15) 0.053(2) 0.0026(13) 0.0073(12) -0.0017(11)
O5 0.0479(16) 0.0468(18) 0.043(2) 0.0104(15) 0.0280(15) 0.0028(13)
O6 0.0712(18) 0.0205(16) 0.047(2) -0.0001(15) 0.0248(15) 0.0024(14)
Mn 0.0295(3) 0.0193(3) 0.0281(4) 0.0055(3) 0.0111(3) 0.0050(2)
Br1 0.0294(4) 0.0264(3) 0.0352(4) 0.0147(3) 0.0145(3) 0.0100(2)
C17 0.073(7) 0.018(4) 0.048(6) 0.013(3) 0.027(4) 0.009(4)
O7 0.097(6) 0.099(7) 0.101(8) 0.023(4) 0.014(4) 0.030(4)
Br1' 0.073(4) 0.020(2) 0.057(4) 0.013(2) 0.051(3) 0.008(2)
C17' 0.073(7) 0.018(4) 0.048(6) 0.013(3) 0.027(4) 0.009(4)
O7' 0.097(6) 0.099(7) 0.101(8) 0.023(4) 0.014(4) 0.030(4)

loop_
_atom_type_symbol
_atom_type_description
_atom_type_scat_dispersion_real
_atom_type_scat_dispersion_imag
_atom_type_scat_source
C C 0.0033 0.0016 'International Tables Vol C Tables 4.2.6.8 and 6.1.1.4'
H H 0.0000 0.0000 'International Tables Vol C Tables 4.2.6.8 and 6.1.1.4'
N N 0.0061 0.0033 'International Tables Vol C Tables 4.2.6.8 and 6.1.1.4'
O O 0.0106 0.0060 'International Tables Vol C Tables 4.2.6.8 and 6.1.1.4'
Mn Mn 0.3368 0.7283 'International Tables Vol C Tables 4.2.6.8 and 6.1.1.4'
Br Br -0.2901 2.4595 'International Tables Vol C Tables 4.2.6.8 and 6.1.1.4'

loop_
_geom_angle_atom_site_label_1
_geom_angle_atom_site_label_2
_geom_angle_atom_site_label_3
_geom_angle
_geom_angle_site_symmetry_1
_geom_angle_site_symmetry_3
C2 C1 H1 118.3 . .
N1 C1 H1 118.3 . .
N1 C1 C2 123.4(3) . .
C1 C2 H2 120.2 . .
C1 C2 C3 119.7(3) . .
C3 C2 H2 120.2 . .
C2 C3 C6 118.4(3) . .
C4 C3 C2 117.6(3) . .
C4 C3 C6 124.0(3) . .
C3 C4 H4 120.2 . .
C5 C4 C3 119.6(3) . .
C5 C4 H4 120.2 . .
C4 C5 H5 118.5 . .
N1 C5 C4 122.9(3) . .
N1 C5 H5 118.5 . .
O1 C6 C3 124.1(3) . .
O1 C6 O2 124.6(3) . .
O2 C6 C3 111.3(3) . .
H7A C7 H7B 108.1 . .
C8 C7 H7A 109.6 . .
C8 C7 H7B 109.6 . .
O2 C7 H7A 109.6 . .
O2 C7 H7B 109.6 . .
O2 C7 C8 110.3(3) . .
C7 C8 H8A 110.1 . .
C7 C8 H8B 110.1 . .
H8A C8 H8B 108.4 . .
O3 C8 C7 108.1(2) 2_765 .
O3 C8 H8A 110.1 2_765 .
O3 C8 H8B 110.1 2_765 .
C10 C9 H9 118.3 . .
N2 C9 H9 118.3 . .
N2 C9 C10 123.5(3) . .
C9 C10 H10 120.3 . .
C9 C10 C11 119.4(3) . .
C11 C10 H10 120.3 . .
C10 C11 C14 124.1(3) . .
C12 C11 C10 117.6(3) . .
C12 C11 C14 118.2(3) . .
C11 C12 H12 120.1 . .
C13 C12 C11 119.8(3) . .
C13 C12 H12 120.1 . .
C12 C13 H13 118.1 . .
N2 C13 C12 123.7(3) . .
N2 C13 H13 118.1 . .
O3 C14 C11 112.3(3) . .
O4 C14 C11 123.7(3) . .
O4 C14 O3 124.0(3) . .
O5 C15 Mn 179.1(3) . .
O6 C16 Mn 177.9(3) . .
C23 C18 H18 120.0 . .
C23 C18 C19 120.0 . .
C19 C18 H18 120.0 . .
C18 C23 H23 120.0 . .
C18 C23 C22 120.0 . .
C22 C23 H23 120.0 . .
C23 C22 H22 120.0 . .
C23 C22 C21 120.0 . .
C21 C22 H22 120.0 . .
C22 C21 H21 120.0 . .
C20 C21 C22 120.0 . .
C20 C21 H21 120.0 . .
C21 C20 H20 120.0 . .
C19 C20 C21 120.0 . .
C19 C20 H20 120.0 . .
C18 C19 H19 120.0 . .
C20 C19 C18 120.0 . .
C20 C19 H19 120.0 . .
C24 C29 H29 120.0 . .
C24 C29 C28 120.0 . .
C28 C29 H29 120.0 . .
C29 C24 H24 120.0 . .
C29 C24 C25 120.0 . .
C25 C24 H24 120.0 . .
C24 C25 H25 120.0 . .
C26 C25 C24 120.0 . .
C26 C25 H25 120.0 . .
C25 C26 H26 120.0 . .
C27 C26 C25 120.0 . .
C27 C26 H26 120.0 . .
C26 C27 H27 120.0 . .
C26 C27 C28 120.0 . .
C28 C27 H27 120.0 . .
C29 C28 H28 120.0 . .
C27 C28 C29 120.0 . .
C27 C28 H28 120.0 . .
C33 C34 H34 120.0 . .
C33 C34 C35 120.0 . .
C35 C34 H34 120.0 . .
C34 C33 H33 120.0 . .
C32 C33 C34 120.0 . .
C32 C33 H33 120.0 . .
C33 C32 H32 120.0 . .
C33 C32 C31 120.0 . .
C31 C32 H32 120.0 . .
C32 C31 H31 120.0 . .
C32 C31 C30 120.0 . .
C30 C31 H31 120.0 . .
C31 C30 H30 120.0 . .
C35 C30 C31 120.0 . .
C35 C30 H30 120.0 . .
C34 C35 H35 120.0 . .
C30 C35 C34 120.0 . .
C30 C35 H35 120.0 . .
C1 N1 C5 116.7(3) . .
C1 N1 Mn 121.5(2) . .
C5 N1 Mn 121.6(2) . .
C9 N2 C13 115.9(3) . .
C9 N2 Mn 123.5(2) . .
C13 N2 Mn 120.2(2) . .
C6 O2 C7 116.5(3) . .
C14 O3 C8 114.4(2) . 2_765
C15 Mn N1 178.29(13) . .
C15 Mn N2 90.59(13) . .
C15 Mn Br1 89.73(10) . .
C15 Mn Br1' 88.53(15) . .
C16 Mn C15 89.51(15) . .
C16 Mn N1 91.74(13) . .
C16 Mn N2 176.34(13) . .
C16 Mn Br1 86.13(10) . .
C16 Mn Br1' 91.35(16) . .
C16 Mn C17' 86.7(8) . .
N1 Mn N2 88.09(10) . .
N1 Mn Br1 89.18(7) . .
N1 Mn Br1' 92.62(13) . .
N2 Mn Br1 90.22(7) . .
N2 Mn Br1' 92.31(14) . .
Br1 Mn Br1' 176.94(13) . .
C17 Mn C15 89.5(3) . .
C17 Mn C16 88.8(3) . .
C17 Mn N1 91.7(3) . .
C17 Mn N2 94.8(3) . .
C17 Mn Br1 174.9(3) . .
C17 Mn Br1' 2.7(4) . .
C17 Mn C17' 173.7(9) . .
C17' Mn C15 86.0(9) . .
C17' Mn N1 92.9(9) . .
C17' Mn N2 89.7(8) . .
C17' Mn Br1 3.8(9) . .
C17' Mn Br1' 174.2(9) . .
O7 C17 Mn 174.2(10) . .
O7' C17' Mn 170(3) . .

loop_
_geom_bond_atom_site_label_1
_geom_bond_atom_site_label_2
_geom_bond_distance
_geom_bond_site_symmetry_2
C1 H1 0.9300 .
C1 C2 1.367(4) .
C1 N1 1.345(4) .
C2 H2 0.9300 .
C2 C3 1.389(4) .
C3 C4 1.381(4) .
C3 C6 1.482(5) .
C4 H4 0.9300 .
C4 C5 1.379(4) .
C5 H5 0.9300 .
C5 N1 1.351(4) .
C6 O1 1.204(4) .
C6 O2 1.345(4) .
C7 H7A 0.9700 .
C7 H7B 0.9700 .
C7 C8 1.494(4) .
C7 O2 1.451(4) .
C8 H8A 0.9700 .
C8 H8B 0.9700 .
C8 O3 1.447(3) 2_765
C9 H9 0.9300 .
C9 C10 1.375(4) .
C9 N2 1.346(3) .
C10 H10 0.9300 .
C10 C11 1.382(4) .
C11 C12 1.378(4) .
C11 C14 1.488(4) .
C12 H12 0.9300 .
C12 C13 1.364(4) .
C13 H13 0.9300 .
C13 N2 1.348(4) .
C14 O3 1.344(3) .
C14 O4 1.198(3) .
C15 O5 1.138(4) .
C15 Mn 1.817(4) .
C16 O6 1.150(4) .
C16 Mn 1.800(4) .
C18 H18 0.9300 .
C18 C23 1.3900 .
C18 C19 1.3900 .
C23 H23 0.9300 .
C23 C22 1.3900 .
C22 H22 0.9300 .
C22 C21 1.3900 .
C21 H21 0.9300 .
C21 C20 1.3900 .
C20 H20 0.9300 .
C20 C19 1.3900 .
C19 H19 0.9300 .
C29 H29 0.9300 .
C29 C24 1.3900 .
C29 C28 1.3900 .
C24 H24 0.9300 .
C24 C25 1.3900 .
C25 H25 0.9300 .
C25 C26 1.3900 .
C26 H26 0.9300 .
C26 C27 1.3900 .
C27 H27 0.9300 .
C27 C28 1.3900 .
C28 H28 0.9300 .
C34 H34 0.9300 .
C34 C33 1.3900 .
C34 C35 1.3900 .
C33 H33 0.9300 .
C33 C32 1.3900 .
C32 H32 0.9300 .
C32 C31 1.3900 .
C31 H31 0.9300 .
C31 C30 1.3900 .
C30 H30 0.9300 .
C30 C35 1.3900 .
C35 H35 0.9300 .
N1 Mn 2.081(3) .
N2 Mn 2.094(2) .
O3 C8 1.447(3) 2_765
Mn Br1 2.5306(7) .
Mn C17 1.787(5) .
Mn Br1' 2.533(9) .
Mn C17' 1.814(9) .
C17 O7 1.138(8) .
C17' O7' 1.166(10) .

loop_
_geom_torsion_atom_site_label_1
_geom_torsion_atom_site_label_2
_geom_torsion_atom_site_label_3
_geom_torsion_atom_site_label_4
_geom_torsion
_geom_torsion_site_symmetry_4
C1 C2 C3 C4 1.2(4) .
C1 C2 C3 C6 -179.4(3) .
C1 N1 Mn C15 7(4) .
C1 N1 Mn C16 -129.3(2) .
C1 N1 Mn N2 47.0(2) .
C1 N1 Mn Br1 -43.2(2) .
C1 N1 Mn C17 141.8(4) .
C1 N1 Mn Br1' 139.3(2) .
C1 N1 Mn C17' -42.5(8) .
C2 C1 N1 C5 -0.9(4) .
C2 C1 N1 Mn 174.3(2) .
C2 C3 C4 C5 0.0(4) .
C2 C3 C6 O1 -9.7(5) .
C2 C3 C6 O2 170.0(2) .
C3 C4 C5 N1 -1.8(5) .
C3 C6 O2 C7 -178.4(2) .
C4 C3 C6 O1 169.7(3) .
C4 C3 C6 O2 -10.6(4) .
C4 C5 N1 C1 2.2(4) .
C4 C5 N1 Mn -173.0(2) .
C5 N1 Mn C15 -178(100) .
C5 N1 Mn C16 45.6(2) .
C5 N1 Mn N2 -138.0(2) .
C5 N1 Mn Br1 131.7(2) .
C5 N1 Mn C17 -43.3(4) .
C5 N1 Mn Br1' -45.8(3) .
C5 N1 Mn C17' 132.4(8) .
C6 C3 C4 C5 -179.4(3) .
C8 C7 O2 C6 -101.6(3) .
C9 C10 C11 C12 1.9(5) .
C9 C10 C11 C14 -176.5(3) .
C9 N2 Mn C15 -127.2(3) .
C9 N2 Mn C16 141(2) .
C9 N2 Mn N1 53.9(3) .
C9 N2 Mn Br1 143.0(3) .
C9 N2 Mn C17 -37.7(4) .
C9 N2 Mn Br1' -38.7(3) .
C9 N2 Mn C17' 146.8(9) .
C10 C9 N2 C13 -1.5(5) .
C10 C9 N2 Mn 171.7(3) .
C10 C11 C12 C13 -1.7(5) .
C10 C11 C14 O3 -1.7(5) .
C10 C11 C14 O4 176.9(3) .
C11 C12 C13 N2 -0.2(6) .
C11 C14 O3 C8 -179.1(3) 2_765
C12 C11 C14 O3 179.9(3) .
C12 C11 C14 O4 -1.5(5) .
C12 C13 N2 C9 1.8(5) .
C12 C13 N2 Mn -171.7(3) .
C13 N2 Mn C15 45.7(3) .
C13 N2 Mn C16 -46(2) .
C13 N2 Mn N1 -133.2(3) .
C13 N2 Mn Br1 -44.0(2) .
C13 N2 Mn C17 135.3(4) .
C13 N2 Mn Br1' 134.3(3) .
C13 N2 Mn C17' -40.2(9) .
C14 C11 C12 C13 176.8(3) .
C15 Mn C17 O7 16(11) .
C15 Mn C17' O7' 132(18) .
C16 Mn C17 O7 105(11) .
C16 Mn C17' O7' 43(18) .
C18 C23 C22 C21 0.0 .
C23 C18 C19 C20 0.0 .
C23 C22 C21 C20 0.0 .
C22 C21 C20 C19 0.0 .
C21 C20 C19 C18 0.0 .
C19 C18 C23 C22 0.0 .
C29 C24 C25 C26 0.0 .
C24 C29 C28 C27 0.0 .
C24 C25 C26 C27 0.0 .
C25 C26 C27 C28 0.0 .
C26 C27 C28 C29 0.0 .
C28 C29 C24 C25 0.0 .
C34 C33 C32 C31 0.0 .
C33 C34 C35 C30 0.0 .
C33 C32 C31 C30 0.0 .
C32 C31 C30 C35 0.0 .
C31 C30 C35 C34 0.0 .
C35 C34 C33 C32 0.0 .
N1 C1 C2 C3 -0.8(5) .
N1 Mn C17 O7 -163(11) .
N1 Mn C17' O7' -49(18) .
N2 C9 C10 C11 -0.3(5) .
N2 Mn C17 O7 -75(11) .
N2 Mn C17' O7' -137(18) .
O1 C6 O2 C7 1.2(4) .
O2 C7 C8 O3 67.2(4) 2_765
O4 C14 O3 C8 2.3(5) 2_765
O5 C15 Mn C16 -44(23) .
O5 C15 Mn N1 179(100) .
O5 C15 Mn N2 139(23) .
O5 C15 Mn Br1 -130(23) .
O5 C15 Mn C17 45(23) .
O5 C15 Mn Br1' 47(23) .
O5 C15 Mn C17' -131(23) .
O6 C16 Mn C15 -74(10) .
O6 C16 Mn N1 105(10) .
O6 C16 Mn N2 18(11) .
O6 C16 Mn Br1 16(10) .
O6 C16 Mn C17 -163(10) .
O6 C16 Mn Br1' -162(10) .
O6 C16 Mn C17' 12(10) .
Br1 Mn C17 O7 97(11) .
Br1 Mn C17' O7' -39(13) .
C17 Mn C17' O7' 88(20) .
Br1' Mn C17 O7 -54(10) .
Br1' Mn C17' O7' 113(17) .
C17' Mn C17 O7 60(14) .
